data_7103315
loop_
_publ_author_name
'Murahashi, Tetsuro'
'Mino, Yukari'
'Chiyoda, Koji'
'Ogoshi, Sensuke'
'Kurosawa, Hideo'

_publ_section_title
;
 Structures of two haptotropic isomers generated by the sliding of
 1,3,5-triene ligands on a Pd-Pd-Pd chain.
;
_journal_issue 34
_journal_name_full 'Chemical communications (Cambridge, England)'
_journal_page_first 4061
_journal_page_last 4063
_journal_paper_doi 10.1039/b806824k
_journal_year 2008
_chemical_formula_moiety 'C30 H38 B2 F8 N2 O8 Pd3 '
_chemical_formula_sum 'C30 H38 B2 F8 N2 O8 Pd3'
_chemical_formula_weight 1047.45
_space_group_IT_number 2
_symmetry_cell_setting triclinic
_symmetry_Int_Tables_number 2
_symmetry_space_group_name_Hall '-P 1'
_symmetry_space_group_name_H-M 'P -1'
_cell_angle_alpha 96.218(6)
_cell_angle_beta 94.476(5)
_cell_angle_gamma 68.120(6)
_cell_formula_units_Z 1
_cell_length_a 10.0065(1)
_cell_length_b 11.0597(8)
_cell_length_c 8.7843(8)
_cell_measurement_reflns_used 3645
_cell_measurement_temperature 296.2
_cell_measurement_theta_max 27.4
_cell_measurement_theta_min 2.3
_cell_volume 896.1(1)
_computing_cell_refinement PROCESS-AUTO
_computing_data_collection PROCESS-AUTO
_computing_data_reduction 'teXsan Ver. 1.11'
_computing_publication_material 'teXsan Ver. 1.11'
_computing_structure_refinement SHELXL97
_computing_structure_solution 'DIRDIF94 (PATTY)'
_diffrn_detector_area_resol_mean 8.00
_diffrn_measurement_device_type 'Rigaku RAXIS-RAPID Imaging Plate'
_diffrn_measurement_method \w
_diffrn_radiation_type 'Mo K\a'
_diffrn_radiation_wavelength 0.7107
_diffrn_reflns_av_R_equivalents 0.000
_diffrn_reflns_limit_h_max 12
_diffrn_reflns_limit_h_min 0
_diffrn_reflns_limit_k_max 14
_diffrn_reflns_limit_k_min -12
_diffrn_reflns_limit_l_max 11
_diffrn_reflns_limit_l_min -11
_diffrn_reflns_number 7764
_diffrn_reflns_theta_max 27.48
_exptl_absorpt_coefficient_mu 1.583
_exptl_absorpt_correction_T_max 0.854
_exptl_absorpt_correction_T_min 0.250
_exptl_absorpt_correction_type multi-scan
_exptl_absorpt_process_details '(Higashi, 1995)'
_exptl_crystal_colour yellow
_exptl_crystal_density_diffrn 1.941
_exptl_crystal_density_method 'not measured'
_exptl_crystal_description prism
_exptl_crystal_size_max 0.100
_exptl_crystal_size_mid 0.100
_exptl_crystal_size_min 0.100
_refine_diff_density_max 0.94
_refine_diff_density_min -1.51
_refine_ls_extinction_coef 0.0000
_refine_ls_extinction_expression Fc^*^=kFc[1+0.001xFc^2^\l^3^/sin(2\q)]^-1/4^
_refine_ls_extinction_method SHELXL
_refine_ls_goodness_of_fit_ref 1.048
_refine_ls_hydrogen_treatment noref
_refine_ls_number_parameters 277
_refine_ls_number_reflns 2078
_refine_ls_R_factor_gt 0.0807
_refine_ls_shift/su_max -0.1570
_refine_ls_structure_factor_coef Fsqd
_refine_ls_weighting_details 'w = 1/[\s^2^(Fo^2^) + (0.1000P)^2^+0.0000P] where P=(Fo^2^+2Fc^2^)/3'
_refine_ls_weighting_scheme calc
_refine_ls_wR_factor_ref 0.2213
_reflns_number_gt 2078
_reflns_number_total 3985
_reflns_threshold_expression >2.0sigma(I)
_cod_data_source_file b806824k.txt
_cod_data_source_block mino1
_cod_original_sg_symbol_H-M 'P -1 '
_cod_original_formula_sum 'C30 H38 B2 F8 N2 O8 Pd3 '
_cod_database_code 7103315

loop_
_symmetry_equiv_pos_as_xyz
x,y,z
-x,-y,-z

loop_
_atom_site_label
_atom_site_type_symbol
_atom_site_fract_x
_atom_site_fract_y
_atom_site_fract_z
_atom_site_U_iso_or_equiv
_atom_site_adp_type
_atom_site_occupancy
_atom_site_calc_flag
_atom_site_refinement_flags
_atom_site_disorder_assembly
_atom_site_disorder_group
Pd(1) Pd 0.0689(1) -0.23907(9) 0.1145(1) 0.0310(3) Uani 1.00 d . . .
Pd(2) Pd 0.0000 0.0000 0.0000 0.0287(4) Uani 1.00 d S . .
F(1) F -0.524(6) 0.322(7) 0.242(7) 0.19(3) Uani 0.50 d P . .
F(2) F -0.410(7) 0.351(5) 0.419(7) 0.17(2) Uani 0.50 d P . .
F(3) F -0.292(6) 0.197(6) 0.32(1) 0.25(5) Uani 0.50 d P . .
F(4) F -0.455(6) 0.194(6) 0.453(6) 0.14(3) Uani 0.50 d P . .
F(5) F -0.503(4) 0.360(5) 0.306(8) 0.16(3) Uani 0.50 d P . .
F(6) F -0.337(8) 0.287(8) 0.456(9) 0.21(4) Uani 0.50 d P . .
F(7) F -0.497(5) 0.185(5) 0.370(6) 0.10(2) Uani 0.50 d P . .
F(8) F 0.333(5) -0.179(5) 0.773(5) 0.11(2) Uani 0.50 d P . .
O(1) O 0.185(1) -0.5917(10) -0.118(1) 0.064(3) Uani 1.00 d . . .
O(2) O 0.310(1) -0.4639(9) -0.131(1) 0.052(3) Uani 1.00 d . . .
O(3) O -0.047(1) -0.236(1) 0.504(1) 0.056(3) Uani 1.00 d . . .
O(4) O -0.195(1) -0.110(1) 0.334(1) 0.052(3) Uani 1.00 d . . .
N(1) N 0.152(1) -0.403(1) 0.235(1) 0.045(3) Uani 1.00 d . . .
C(1) C 0.060(1) -0.366(1) -0.093(1) 0.034(3) Uani 1.00 d . . .
C(2) C 0.048(1) -0.247(1) -0.147(1) 0.034(3) Uani 1.00 d . . .
C(3) C 0.088(2) 0.142(1) 0.151(1) 0.038(3) Uani 1.00 d . . .
C(4) C 0.120(1) 0.020(1) 0.214(1) 0.033(3) Uani 1.00 d . . .
C(5) C -0.014(1) 0.019(1) -0.265(1) 0.032(3) Uani 1.00 d . . .
C(6) C 0.047(1) -0.138(1) 0.337(1) 0.035(3) Uani 1.00 d . . .
C(7) C 0.229(1) 0.151(1) 0.112(2) 0.045(4) Uani 1.00 d . . .
C(8) C 0.339(2) 0.009(2) 0.107(2) 0.056(4) Uani 1.00 d . . .
C(9) C 0.281(2) -0.053(1) 0.218(2) 0.046(4) Uani 1.00 d . . .
C(10) C 0.187(2) -0.486(1) -0.113(2) 0.048(4) Uani 1.00 d . . .
C(11) C 0.439(2) -0.574(2) -0.157(2) 0.068(5) Uani 1.00 d . . .
C(12) C -0.068(2) -0.166(1) 0.401(1) 0.039(3) Uani 1.00 d . . .
C(13) C -0.314(2) -0.135(2) 0.384(2) 0.060(4) Uani 1.00 d . . .
C(14) C 0.183(2) -0.465(1) 0.335(2) 0.046(4) Uani 1.00 d . . .
C(15) C 0.217(2) -0.540(2) 0.466(2) 0.083(7) Uani 1.00 d . . .
B(1) B -0.415(2) 0.249(2) 0.342(4) 0.074(8) Uani 1.00 d . . .
H(1) H 0.4630 -0.6280 -0.0726 0.0742 Uiso 1.00 calc . . .
H(2) H 0.4284 -0.6270 -0.2478 0.0742 Uiso 1.00 calc . . .
H(3) H 0.5191 -0.5488 -0.1692 0.0742 Uiso 1.00 calc . . .
H(4) H -0.3293 -0.1031 0.4898 0.0683 Uiso 1.00 calc . . .
H(5) H -0.4017 -0.0858 0.3267 0.0683 Uiso 1.00 calc . . .
H(6) H -0.2987 -0.2230 0.3699 0.0683 Uiso 1.00 calc . . .
H(7) H 0.1411 -0.5704 0.4825 0.0931 Uiso 1.00 calc . . .
H(8) H 0.3045 -0.6161 0.4547 0.0931 Uiso 1.00 calc . . .
H(9) H 0.2292 -0.4884 0.5571 0.0931 Uiso 1.00 calc . . .
H(10) H 0.2208 0.1851 0.0112 0.0534 Uiso 1.00 calc . . .
H(11) H 0.2598 0.2074 0.1836 0.0534 Uiso 1.00 calc . . .
H(12) H 0.3430 -0.0329 0.0057 0.0607 Uiso 1.00 calc . . .
H(13) H 0.4340 0.0085 0.1373 0.0607 Uiso 1.00 calc . . .
H(14) H 0.3228 -0.0455 0.3216 0.0516 Uiso 1.00 calc . . .
H(15) H 0.3053 -0.1450 0.1905 0.0516 Uiso 1.00 calc . . .
H(16) H -0.0224 -0.3661 -0.0404 0.0507 Uiso 1.00 calc . . .
H(17) H 0.1327 -0.2383 -0.1849 0.0507 Uiso 1.00 calc . . .
H(18) H 0.0852 -0.0363 -0.2502 0.0507 Uiso 1.00 calc . . .
H(19) H 0.1450 -0.2004 0.3434 0.0507 Uiso 1.00 calc . . .

loop_
_atom_site_aniso_label
_atom_site_aniso_U_11
_atom_site_aniso_U_22
_atom_site_aniso_U_33
_atom_site_aniso_U_12
_atom_site_aniso_U_13
_atom_site_aniso_U_23
Pd(1) 0.0386(7) 0.0248(5) 0.0286(6) -0.0092(5) 0.0045(5) 0.0053(4)
Pd(2) 0.0333(9) 0.0252(8) 0.0275(8) -0.0102(7) 0.0008(7) 0.0037(6)
F(1) 0.14(4) 0.24(6) 0.18(4) -0.08(4) -0.08(4) 0.03(4)
F(2) 0.20(6) 0.11(4) 0.19(6) -0.06(4) -0.05(5) 0.01(3)
F(3) 0.05(3) 0.15(6) 0.5(1) 0.04(3) 0.12(7) 0.16(7)
F(4) 0.12(4) 0.14(4) 0.16(5) -0.01(3) 0.05(3) 0.10(4)
F(5) 0.05(2) 0.16(3) 0.24(5) 0.06(2) 0.10(3) 0.16(4)
F(6) 0.19(6) 0.21(8) 0.20(5) -0.06(6) -0.15(5) 0.00(5)
F(7) 0.06(2) 0.08(2) 0.18(5) -0.02(2) 0.05(3) 0.04(3)
F(8) 0.12(4) 0.07(2) 0.12(3) 0.00(2) 0.09(3) -0.03(2)
O(1) 0.060(7) 0.036(6) 0.096(10) -0.014(5) 0.028(7) -0.004(6)
O(2) 0.041(6) 0.033(5) 0.078(8) -0.007(5) 0.020(6) -0.004(5)
O(3) 0.081(8) 0.058(7) 0.033(5) -0.027(6) 0.010(6) 0.014(5)
O(4) 0.055(7) 0.052(6) 0.055(7) -0.023(6) 0.003(5) 0.019(5)
N(1) 0.051(8) 0.034(6) 0.041(7) -0.004(6) 0.002(6) 0.010(5)
C(1) 0.041(8) 0.033(7) 0.023(6) -0.008(6) -0.003(6) 0.008(5)
C(2) 0.030(7) 0.038(7) 0.027(7) -0.003(6) 0.008(6) 0.004(5)
C(3) 0.047(8) 0.036(8) 0.031(7) -0.016(7) -0.015(6) 0.014(6)
C(4) 0.039(7) 0.024(6) 0.036(7) -0.011(6) 0.012(6) -0.001(5)
C(5) 0.032(7) 0.031(7) 0.024(6) -0.003(6) 0.005(6) -0.007(5)
C(6) 0.044(8) 0.026(6) 0.031(7) -0.006(6) -0.001(6) 0.003(5)
C(7) 0.026(7) 0.053(9) 0.06(1) -0.021(7) 0.000(7) 0.015(7)
C(8) 0.036(8) 0.07(1) 0.055(10) -0.015(8) 0.005(7) 0.020(8)
C(9) 0.048(9) 0.050(9) 0.042(8) -0.022(8) -0.016(7) 0.012(7)
C(10) 0.08(1) 0.031(8) 0.035(8) -0.021(8) 0.013(8) 0.005(6)
C(11) 0.05(1) 0.05(1) 0.09(1) -0.003(8) 0.005(10) 0.003(9)
C(12) 0.057(9) 0.036(7) 0.026(6) -0.018(7) 0.004(6) 0.005(5)
C(13) 0.06(1) 0.05(1) 0.07(1) -0.034(9) 0.010(9) 0.006(9)
C(14) 0.060(10) 0.038(8) 0.032(8) -0.011(7) -0.002(7) -0.002(6)
C(15) 0.11(2) 0.04(1) 0.07(1) 0.01(1) 0.02(1) 0.031(9)
B(1) 0.03(1) 0.04(1) 0.14(3) 0.005(9) 0.02(1) 0.02(1)

loop_
_atom_type_symbol
_atom_type_description
_atom_type_scat_dispersion_real
_atom_type_scat_dispersion_imag
_atom_type_scat_source
C C 0.003 0.002
;International Tables for Crystallography
(1992, Vol. C, Tables 4.2.6.8 and 6.1.1.4)
;
H H 0.000 0.000
;International Tables for Crystallography
(1992, Vol. C, Table 6.1.1.4)
;
O O 0.011 0.006
;International Tables for Crystallography
(1992, Vol. C, Tables 4.2.6.8 and 6.1.1.4)
;
Pd Pd -0.999 1.007
;International Tables for Crystallography
(1992, Vol. C, Tables 4.2.6.8 and 6.1.1.4)
;
B B 0.001 0.001
;International Tables for Crystallography
(1992, Vol. C, Tables 4.2.6.8 and 6.1.1.4)
;
F F 0.017 0.010
;International Tables for Crystallography
(1992, Vol. C, Tables 4.2.6.8 and 6.1.1.4)
;
N N 0.006 0.003
;International Tables for Crystallography
(1992, Vol. C, Tables 4.2.6.8 and 6.1.1.4)
;

loop_
_geom_angle_atom_site_label_1
_geom_angle_atom_site_label_2
_geom_angle_atom_site_label_3
_geom_angle
_geom_angle_site_symmetry_1
_geom_angle_site_symmetry_2
_geom_angle_site_symmetry_3
_geom_angle_publ_flag
Pd(2) Pd(1) N(1) 166.5(4) . . . yes
Pd(2) Pd(1) C(1) 102.3(3) . . . yes
Pd(2) Pd(1) C(2) 66.2(3) . . . yes
Pd(2) Pd(1) C(6) 87.3(4) . . . yes
N(1) Pd(1) C(1) 88.7(5) . . . yes
N(1) Pd(1) C(2) 123.5(5) . . . yes
N(1) Pd(1) C(6) 83.4(5) . . . yes
C(1) Pd(1) C(2) 36.6(5) . . . yes
C(1) Pd(1) C(6) 166.1(6) . . . yes
C(2) Pd(1) C(6) 153.1(5) . . . yes
Pd(1) Pd(2) Pd(1) 180.0 . . 2_555 yes
Pd(1) Pd(2) C(3) 114.0(3) . . . yes
Pd(1) Pd(2) C(3) 66.0(3) . . 2_555 yes
Pd(1) Pd(2) C(4) 77.3(4) . . . yes
Pd(1) Pd(2) C(4) 102.7(4) . . 2_555 yes
Pd(1) Pd(2) C(5) 121.3(3) . . . yes
Pd(1) Pd(2) C(5) 58.7(3) . . 2_555 yes
Pd(1) Pd(2) C(3) 66.0(3) 2_555 . . yes
Pd(1) Pd(2) C(3) 114.0(3) 2_555 . 2_555 yes
Pd(1) Pd(2) C(4) 102.7(4) 2_555 . . yes
Pd(1) Pd(2) C(4) 77.3(4) 2_555 . 2_555 yes
Pd(1) Pd(2) C(5) 58.7(3) 2_555 . . yes
Pd(1) Pd(2) C(5) 121.3(3) 2_555 . 2_555 yes
C(3) Pd(2) C(3) 180.0 . . 2_555 yes
C(3) Pd(2) C(4) 36.7(5) . . . yes
C(3) Pd(2) C(4) 143.3(5) . . 2_555 yes
C(3) Pd(2) C(5) 115.5(5) . . . yes
C(3) Pd(2) C(5) 64.5(5) . . 2_555 yes
C(3) Pd(2) C(4) 143.3(5) 2_555 . . yes
C(3) Pd(2) C(4) 36.7(5) 2_555 . 2_555 yes
C(3) Pd(2) C(5) 64.5(5) 2_555 . . yes
C(3) Pd(2) C(5) 115.5(5) 2_555 . 2_555 yes
C(4) Pd(2) C(4) 180.0 . . 2_555 yes
C(4) Pd(2) C(5) 144.2(6) . . . yes
C(4) Pd(2) C(5) 35.8(6) . . 2_555 yes
C(4) Pd(2) C(5) 35.8(6) 2_555 . . yes
C(4) Pd(2) C(5) 144.2(6) 2_555 . 2_555 yes
C(5) Pd(2) C(5) 180.0 . . 2_555 yes
F(5) F(1) B(1) 65(5) . . . yes
F(5) F(2) F(6) 134(8) . . . yes
F(5) F(2) B(1) 59(3) . . . yes
F(6) F(2) B(1) 75(6) . . . yes
F(6) F(3) F(8) 137(6) . . 2_556 yes
F(6) F(3) B(1) 61(4) . . . yes
F(8) F(3) B(1) 77(5) 2_556 . . yes
F(7) F(4) B(1) 69(6) . . . yes
F(1) F(5) F(2) 142(6) . . . yes
F(1) F(5) B(1) 83(6) . . . yes
F(2) F(5) B(1) 59(3) . . . yes
F(2) F(6) F(3) 102(8) . . . yes
F(2) F(6) B(1) 65(6) . . . yes
F(3) F(6) B(1) 49(3) . . . yes
F(4) F(7) B(1) 74(6) . . . yes
F(3) F(8) B(1) 58(4) 2_556 . 2_556 yes
C(10) O(2) C(11) 118(1) . . . yes
C(12) O(4) C(13) 118(1) . . . yes
Pd(1) N(1) C(14) 159(1) . . . yes
Pd(1) C(1) C(2) 75.2(8) . . . yes
Pd(1) C(1) C(10) 114.7(9) . . . yes
C(2) C(1) C(10) 123(1) . . . yes
Pd(1) C(2) C(1) 68.2(7) . . . yes
Pd(1) C(2) C(3) 94.5(8) . . 2_555 yes
C(1) C(2) C(3) 120(1) . . 2_555 yes
Pd(2) C(3) C(2) 92.6(9) . . 2_555 yes
Pd(2) C(3) C(4) 66.5(8) . . . yes
Pd(2) C(3) C(7) 119.6(9) . . . yes
C(2) C(3) C(4) 126(1) 2_555 . . yes
C(2) C(3) C(7) 123(1) 2_555 . . yes
C(4) C(3) C(7) 108(1) . . . yes
Pd(2) C(4) C(3) 76.8(8) . . . yes
Pd(2) C(4) C(5) 78.5(8) . . 2_555 yes
Pd(2) C(4) C(9) 117.1(9) . . . yes
C(3) C(4) C(5) 123(1) . . 2_555 yes
C(3) C(4) C(9) 108(1) . . . yes
C(5) C(4) C(9) 127(1) 2_555 . . yes
Pd(2) C(5) C(4) 65.7(7) . . 2_555 yes
Pd(2) C(5) C(6) 125.9(8) . . 2_555 yes
C(4) C(5) C(6) 123(1) 2_555 . 2_555 yes
Pd(1) C(6) C(5) 88.2(8) . . 2_555 yes
Pd(1) C(6) C(12) 103.9(9) . . . yes
C(5) C(6) C(12) 120(1) 2_555 . . yes
C(3) C(7) C(8) 104(1) . . . yes
C(7) C(8) C(9) 103(1) . . . yes
C(4) C(9) C(8) 105(1) . . . yes
O(1) C(10) O(2) 122(1) . . . yes
O(1) C(10) C(1) 123(1) . . . yes
O(2) C(10) C(1) 113(1) . . . yes
O(3) C(12) O(4) 123(1) . . . yes
O(3) C(12) C(6) 123(1) . . . yes
O(4) C(12) C(6) 113(1) . . . yes
N(1) C(14) C(15) 177(1) . . . yes
F(1) B(1) F(2) 92(4) . . . yes
F(1) B(1) F(3) 128(6) . . . yes
F(1) B(1) F(4) 116(4) . . . yes
F(1) B(1) F(5) 31(3) . . . yes
F(1) B(1) F(6) 131(4) . . . yes
F(1) B(1) F(7) 88(3) . . . yes
F(1) B(1) F(8) 92(3) . . 2_556 yes
F(2) B(1) F(3) 98(5) . . . yes
F(2) B(1) F(4) 99(4) . . . yes
F(2) B(1) F(5) 61(3) . . . yes
F(2) B(1) F(6) 39(4) . . . yes
F(2) B(1) F(7) 125(4) . . . yes
F(2) B(1) F(8) 128(4) . . 2_556 yes
F(3) B(1) F(4) 110(5) . . . yes
F(3) B(1) F(5) 130(5) . . . yes
F(3) B(1) F(6) 69(5) . . . yes
F(3) B(1) F(7) 122(4) . . . yes
F(3) B(1) F(8) 43(5) . . 2_556 yes
F(4) B(1) F(5) 116(3) . . . yes
F(4) B(1) F(6) 84(5) . . . yes
F(4) B(1) F(7) 36(3) . . . yes
F(4) B(1) F(8) 123(3) . . 2_556 yes
F(5) B(1) F(6) 100(4) . . . yes
F(5) B(1) F(7) 104(3) . . . yes
F(5) B(1) F(8) 112(4) . . 2_556 yes
F(6) B(1) F(7) 120(5) . . . yes
F(6) B(1) F(8) 112(4) . . 2_556 yes
F(7) B(1) F(8) 105(3) . . 2_556 yes

loop_
_geom_bond_atom_site_label_1
_geom_bond_atom_site_label_2
_geom_bond_distance
_geom_bond_site_symmetry_1
_geom_bond_site_symmetry_2
_geom_bond_publ_flag
Pd(1) Pd(2) 2.755(1) . . yes
Pd(1) N(1) 2.06(1) . . yes
Pd(1) C(1) 2.20(1) . . yes
Pd(1) C(2) 2.29(1) . . yes
Pd(1) C(6) 2.12(1) . . yes
Pd(2) C(3) 2.32(1) . . yes
Pd(2) C(3) 2.32(1) . 2_555 yes
Pd(2) C(4) 2.19(1) . . yes
Pd(2) C(4) 2.19(1) . 2_555 yes
Pd(2) C(5) 2.35(1) . . yes
Pd(2) C(5) 2.35(1) . 2_555 yes
F(1) F(5) 0.73(9) . . yes
F(1) B(1) 1.40(6) . . yes
F(2) F(5) 1.29(9) . . yes
F(2) F(6) 0.88(9) . . yes
F(2) B(1) 1.27(7) . . yes
F(3) F(6) 1.4(1) . . yes
F(3) F(8) 0.9(1) . 2_556 yes
F(3) B(1) 1.16(6) . . yes
F(4) F(7) 0.83(8) . . yes
F(4) B(1) 1.37(8) . . yes
F(5) B(1) 1.28(5) . . yes
F(6) B(1) 1.35(9) . . yes
F(7) B(1) 1.32(7) . . yes
F(8) B(1) 1.33(5) . 2_556 yes
O(1) C(10) 1.18(2) . . yes
O(2) C(10) 1.36(2) . . yes
O(2) C(11) 1.42(2) . . yes
O(3) C(12) 1.21(2) . . yes
O(4) C(12) 1.32(2) . . yes
O(4) C(13) 1.42(3) . . yes
N(1) C(14) 1.13(2) . . yes
C(1) C(2) 1.41(2) . . yes
C(1) C(10) 1.46(2) . . yes
C(2) C(3) 1.43(2) . 2_555 yes
C(3) C(4) 1.43(2) . . yes
C(3) C(7) 1.52(2) . . yes
C(4) C(5) 1.40(2) . 2_555 yes
C(4) C(9) 1.51(2) . . yes
C(5) C(6) 1.43(2) . 2_555 yes
C(6) C(12) 1.46(2) . . yes
C(7) C(8) 1.55(2) . . yes
C(8) C(9) 1.51(3) . . yes
C(14) C(15) 1.44(2) . . yes

loop_
_geom_contact_atom_site_label_1
_geom_contact_atom_site_label_2
_geom_contact_distance
_geom_contact_site_symmetry_1
_geom_contact_site_symmetry_2
_geom_contact_publ_flag
Pd(1) Pd(2) 2.755(1) . . ?
F(1) C(14) 3.10(5) . 1_465 ?
F(1) C(15) 3.18(6) . 1_465 ?
F(2) F(2) 3.3(1) . 2_466 ?
F(4) C(13) 3.11(8) . 2_456 ?
F(5) C(15) 3.01(5) . 1_465 ?
F(5) C(14) 3.03(4) . 1_465 ?
F(7) C(13) 3.20(6) . 2_456 ?
F(7) C(15) 3.39(4) . 1_465 ?
F(8) C(2) 3.36(6) . 1_556 ?
F(8) C(5) 3.36(5) . 1_556 ?
F(8) C(8) 3.42(5) . 1_556 ?
F(8) O(2) 3.44(6) . 1_556 ?
O(1) C(1) 3.37(2) . 2_545 ?
O(3) C(2) 3.13(2) . 1_556 ?
O(3) C(5) 3.39(2) . 1_556 ?
C(11) C(11) 3.42(4) . 2_645 ?

loop_
_geom_torsion_atom_site_label_1
_geom_torsion_atom_site_label_2
_geom_torsion_atom_site_label_3
_geom_torsion_atom_site_label_4
_geom_torsion
_geom_torsion_site_symmetry_1
_geom_torsion_site_symmetry_2
_geom_torsion_site_symmetry_3
_geom_torsion_site_symmetry_4
_geom_torsion_publ_flag
Pd(1) Pd(2) C(3) C(2) -131.4(8) . . . 2_555 yes
Pd(1) Pd(2) C(3) C(4) -2.4(8) . . . . yes
Pd(1) Pd(2) C(3) C(7) 96.6(10) . . . . yes
Pd(1) Pd(2) C(3) C(2) -48.6(8) . . 2_555 . yes
Pd(1) Pd(2) C(3) C(4) -177.6(8) . . 2_555 2_555 yes
Pd(1) Pd(2) C(3) C(7) 83.4(10) . . 2_555 2_555 yes
Pd(1) Pd(2) C(4) C(3) 177.7(8) . . . . yes
Pd(1) Pd(2) C(4) C(5) -53.2(6) . . . 2_555 yes
Pd(1) Pd(2) C(4) C(9) 73(1) . . . . yes
Pd(1) Pd(2) C(4) C(3) 2.3(8) . . 2_555 2_555 yes
Pd(1) Pd(2) C(4) C(5) -126.8(6) . . 2_555 . yes
Pd(1) Pd(2) C(4) C(9) 106(1) . . 2_555 2_555 yes
Pd(1) Pd(2) C(5) C(4) 66.1(7) . . . 2_555 yes
Pd(1) Pd(2) C(5) C(6) -179(1) . . . 2_555 yes
Pd(1) Pd(2) C(5) C(4) 113.9(7) . . 2_555 . yes
Pd(1) Pd(2) C(5) C(6) 0(1) . . 2_555 . yes
Pd(1) N(1) C(14) C(15) 32(44) . . . . yes
Pd(1) C(1) C(2) C(3) -82(1) . . . 2_555 yes
Pd(1) C(1) C(10) O(1) 118(1) . . . . yes
Pd(1) C(1) C(10) O(2) -63(1) . . . . yes
Pd(1) C(2) C(1) C(10) -110(1) . . . . yes
Pd(1) C(2) C(3) Pd(2) 55.9(7) . . 2_555 . yes
Pd(1) C(2) C(3) C(4) 118(1) . . 2_555 2_555 yes
Pd(1) C(2) C(3) C(7) -72(1) . . 2_555 2_555 yes
Pd(1) C(6) C(5) Pd(2) 0(1) . . 2_555 . yes
Pd(1) C(6) C(5) C(4) -81(1) . . 2_555 . yes
Pd(1) C(6) C(12) O(3) 110(1) . . . . yes
Pd(1) C(6) C(12) O(4) -68(1) . . . . yes
Pd(2) Pd(1) N(1) C(14) 55(5) . . . . yes
Pd(2) Pd(1) C(1) C(2) 8.8(8) . . . . yes
Pd(2) Pd(1) C(1) C(10) 128(1) . . . . yes
Pd(2) Pd(1) C(2) C(1) -170.6(9) . . . . yes
Pd(2) Pd(1) C(2) C(3) -49.7(9) . . . 2_555 yes
Pd(2) Pd(1) C(6) C(5) -0.6(8) . . . 2_555 yes
Pd(2) Pd(1) C(6) C(12) 119.9(7) . . . . yes
Pd(2) Pd(1) N(1) C(14) -55(5) . 2_555 2_555 2_555 yes
Pd(2) Pd(1) C(1) C(2) -8.8(8) . 2_555 2_555 2_555 yes
Pd(2) Pd(1) C(1) C(10) -128(1) . 2_555 2_555 2_555 yes
Pd(2) Pd(1) C(2) C(1) 170.6(9) . 2_555 2_555 2_555 yes
Pd(2) Pd(1) C(2) C(3) 49.7(9) . 2_555 2_555 . yes
Pd(2) Pd(1) C(6) C(5) 0.6(8) . 2_555 2_555 . yes
Pd(2) Pd(1) C(6) C(12) -119.9(7) . 2_555 2_555 2_555 yes
Pd(2) C(3) C(2) C(1) -123(1) . . 2_555 2_555 yes
Pd(2) C(3) C(4) C(5) -66(1) . . . 2_555 yes
Pd(2) C(3) C(4) C(9) 114.5(10) . . . . yes
Pd(2) C(3) C(7) C(8) -54(1) . . . . yes
Pd(2) C(3) C(2) C(1) 123(1) . 2_555 . . yes
Pd(2) C(3) C(4) C(5) 66(1) . 2_555 2_555 . yes
Pd(2) C(3) C(4) C(9) -114.5(10) . 2_555 2_555 2_555 yes
Pd(2) C(3) C(7) C(8) 54(1) . 2_555 2_555 2_555 yes
Pd(2) C(4) C(3) C(2) 75(1) . . . 2_555 yes
Pd(2) C(4) C(3) C(7) -114.9(10) . . . . yes
Pd(2) C(4) C(5) C(6) 118(1) . . 2_555 . yes
Pd(2) C(4) C(9) C(8) 65(1) . . . . yes
Pd(2) C(4) C(3) C(2) -75(1) . 2_555 2_555 . yes
Pd(2) C(4) C(3) C(7) 114.9(10) . 2_555 2_555 2_555 yes
Pd(2) C(4) C(5) C(6) -118(1) . 2_555 . 2_555 yes
Pd(2) C(4) C(9) C(8) -65(1) . 2_555 2_555 2_555 yes
Pd(2) C(5) C(4) C(3) -65(1) . . 2_555 2_555 yes
Pd(2) C(5) C(4) C(9) 115(1) . . 2_555 2_555 yes
Pd(2) C(5) C(6) C(12) 104(1) . . 2_555 2_555 yes
Pd(2) C(5) C(4) C(3) 65(1) . 2_555 . . yes
Pd(2) C(5) C(4) C(9) -115(1) . 2_555 . . yes
Pd(2) C(5) C(6) C(12) -104(1) . 2_555 . . yes
F(1) F(5) F(2) F(6) 0(23) . . . . yes
F(1) F(5) F(2) B(1) -7(14) . . . . yes
F(1) F(5) B(1) F(2) 175(8) . . . . yes
F(1) F(5) B(1) F(3) 100(9) . . . . yes
F(1) F(5) B(1) F(4) -98(7) . . . . yes
F(1) F(5) B(1) F(6) 172(7) . . . . yes
F(1) F(5) B(1) F(7) -62(7) . . . . yes
F(1) F(5) B(1) F(8) 52(7) . . . 2_556 yes
F(1) B(1) F(2) F(5) 2(4) . . . . yes
F(1) B(1) F(2) F(6) -172(7) . . . . yes
F(1) B(1) F(3) F(6) 126(6) . . . . yes
F(1) B(1) F(3) F(8) -40(8) . . . 2_556 yes
F(1) B(1) F(4) F(7) 42(6) . . . . yes
F(1) B(1) F(5) F(2) -175(8) . . . . yes
F(1) B(1) F(6) F(2) 10(10) . . . . yes
F(1) B(1) F(6) F(3) -124(7) . . . . yes
F(1) B(1) F(7) F(4) -142(5) . . . . yes
F(1) B(1) F(8) F(3) 149(7) . . 2_556 . yes
F(2) F(5) F(1) B(1) 6(12) . . . . yes
F(2) F(5) B(1) F(3) -74(8) . . . . yes
F(2) F(5) B(1) F(4) 85(5) . . . . yes
F(2) F(5) B(1) F(6) -3(5) . . . . yes
F(2) F(5) B(1) F(7) 122(5) . . . . yes
F(2) F(5) B(1) F(8) -122(5) . . . 2_556 yes
F(2) F(6) F(3) F(8) -22(18) . . . 2_556 yes
F(2) F(6) F(3) B(1) -41(8) . . . . yes
F(2) F(6) B(1) F(3) 134(9) . . . . yes
F(2) F(6) B(1) F(4) -111(7) . . . . yes
F(2) F(6) B(1) F(5) 4(8) . . . . yes
F(2) F(6) B(1) F(7) -109(7) . . . . yes
F(2) F(6) B(1) F(8) 124(7) . . . 2_556 yes
F(2) B(1) F(1) F(5) -3(7) . . . . yes
F(2) B(1) F(3) F(6) 27(5) . . . . yes
F(2) B(1) F(3) F(8) -139(6) . . . 2_556 yes
F(2) B(1) F(4) F(7) 140(5) . . . . yes
F(2) B(1) F(6) F(3) -134(9) . . . . yes
F(2) B(1) F(7) F(4) -50(6) . . . . yes
F(2) B(1) F(8) F(3) 54(7) . . 2_556 . yes
F(3) F(6) F(2) F(5) 26(16) . . . . yes
F(3) F(6) F(2) B(1) 33(6) . . . . yes
F(3) F(6) B(1) F(4) 114(5) . . . . yes
F(3) F(6) B(1) F(5) -129(6) . . . . yes
F(3) F(6) B(1) F(7) 116(5) . . . . yes
F(3) F(6) B(1) F(8) -9(6) . . . 2_556 yes
F(3) F(8) B(1) F(4) -85(7) . 2_556 . . yes
F(3) F(8) B(1) F(5) 125(7) . 2_556 . . yes
F(3) F(8) B(1) F(6) 13(7) . 2_556 . . yes
F(3) F(8) B(1) F(7) -120(6) . 2_556 . . yes
F(3) B(1) F(1) F(5) -106(8) . . . . yes
F(3) B(1) F(2) F(5) 132(6) . . . . yes
F(3) B(1) F(2) F(6) -42(9) . . . . yes
F(3) B(1) F(4) F(7) -117(6) . . . . yes
F(3) B(1) F(7) F(4) 80(8) . . . . yes
F(4) F(7) B(1) F(5) -115(5) . . . . yes
F(4) F(7) B(1) F(6) -3(6) . . . . yes
F(4) F(7) B(1) F(8) 124(5) . . . 2_556 yes
F(4) B(1) F(1) F(5) 97(7) . . . . yes
F(4) B(1) F(2) F(5) -115(4) . . . . yes
F(4) B(1) F(2) F(6) 69(7) . . . . yes
F(4) B(1) F(3) F(6) -76(5) . . . . yes
F(4) B(1) F(3) F(8) 117(6) . . . 2_556 yes
F(5) F(1) B(1) F(6) -10(9) . . . . yes
F(5) F(1) B(1) F(7) 121(7) . . . . yes
F(5) F(1) B(1) F(8) -132(7) . . . 2_556 yes
F(5) F(2) F(6) B(1) -6(11) . . . . yes
F(5) F(2) B(1) F(6) 174(9) . . . . yes
F(5) F(2) B(1) F(7) -88(5) . . . . yes
F(5) F(2) B(1) F(8) 97(5) . . . 2_556 yes
F(5) B(1) F(2) F(6) -174(9) . . . . yes
F(5) B(1) F(3) F(6) 85(7) . . . . yes
F(5) B(1) F(3) F(8) -81(7) . . . 2_556 yes
F(5) B(1) F(4) F(7) 78(5) . . . . yes
F(6) F(2) F(5) B(1) 7(12) . . . . yes
F(6) F(2) B(1) F(7) 97(8) . . . . yes
F(6) F(2) B(1) F(8) -77(8) . . . 2_556 yes
F(6) F(3) F(8) B(1) -17(10) . . 2_556 . yes
F(6) F(3) B(1) F(7) -114(6) . . . . yes
F(6) F(3) B(1) F(8) 166(8) . . . 2_556 yes
F(6) B(1) F(3) F(8) -166(8) . . . 2_556 yes
F(6) B(1) F(4) F(7) 176(5) . . . . yes
F(7) F(4) B(1) F(8) -70(5) . . . 2_556 yes
F(7) B(1) F(3) F(8) 78(8) . . . 2_556 yes
F(8) F(3) F(6) B(1) -19(12) . 2_556 2_556 2_556 yes
O(1) C(10) O(2) C(11) 0(2) . . . . yes
O(1) C(10) C(1) C(2) -153(1) . . . . yes
O(2) C(10) C(1) C(2) 24(1) . . . . yes
O(3) C(12) O(4) C(13) -1(1) . . . . yes
O(3) C(12) C(6) C(5) -153(1) . . . 2_555 yes
O(4) C(12) C(6) C(5) 27(1) . . . 2_555 yes
N(1) Pd(1) Pd(2) C(3) -11(1) . . . . yes
N(1) Pd(1) Pd(2) C(3) 168(1) . . . 2_555 yes
N(1) Pd(1) Pd(2) C(4) -12(1) . . . . yes
N(1) Pd(1) Pd(2) C(4) 167(1) . . . 2_555 yes
N(1) Pd(1) Pd(2) C(5) 134(1) . . . . yes
N(1) Pd(1) Pd(2) C(5) -45(1) . . . 2_555 yes
N(1) Pd(1) C(1) C(2) -163.3(9) . . . . yes
N(1) Pd(1) C(1) C(10) -43(1) . . . . yes
N(1) Pd(1) C(2) C(1) 20(1) . . . . yes
N(1) Pd(1) C(2) C(3) 141.1(10) . . . 2_555 yes
N(1) Pd(1) C(6) C(5) 169.6(9) . . . 2_555 yes
N(1) Pd(1) C(6) C(12) -69.9(8) . . . . yes
C(1) Pd(1) Pd(2) C(3) -155.0(6) . . . . yes
C(1) Pd(1) Pd(2) C(3) 25.0(6) . . . 2_555 yes
C(1) Pd(1) Pd(2) C(4) -156.5(5) . . . . yes
C(1) Pd(1) Pd(2) C(4) 23.5(5) . . . 2_555 yes
C(1) Pd(1) Pd(2) C(5) -9.8(6) . . . . yes
C(1) Pd(1) Pd(2) C(5) 170.2(6) . . . 2_555 yes
C(1) Pd(1) N(1) C(14) -159(4) . . . . yes
C(1) Pd(1) C(2) C(3) 120(1) . . . 2_555 yes
C(1) Pd(1) C(6) C(5) -134(1) . . . 2_555 yes
C(1) Pd(1) C(6) C(12) -14(2) . . . . yes
C(1) C(2) Pd(1) C(6) -160(1) . . . . yes
C(1) C(2) C(3) C(4) -174(1) . . 2_555 2_555 yes
C(1) C(2) C(3) C(7) -5(1) . . 2_555 2_555 yes
C(1) C(10) O(2) C(11) -178(1) . . . . yes
C(2) Pd(1) Pd(2) C(3) -149.3(6) . . . . yes
C(2) Pd(1) Pd(2) C(3) 30.7(6) . . . 2_555 yes
C(2) Pd(1) Pd(2) C(4) -150.8(5) . . . . yes
C(2) Pd(1) Pd(2) C(4) 29.2(5) . . . 2_555 yes
C(2) Pd(1) Pd(2) C(5) -4.0(6) . . . . yes
C(2) Pd(1) Pd(2) C(5) 176.0(6) . . . 2_555 yes
C(2) Pd(1) N(1) C(14) -171(4) . . . . yes
C(2) Pd(1) C(1) C(10) 119(1) . . . . yes
C(2) Pd(1) C(6) C(5) -9(1) . . . 2_555 yes
C(2) Pd(1) C(6) C(12) 110(1) . . . . yes
C(2) C(1) Pd(1) C(6) 141(1) . . . . yes
C(2) C(3) Pd(2) C(4) -51(1) . 2_555 . . yes
C(2) C(3) Pd(2) C(4) 128(1) . 2_555 . 2_555 yes
C(2) C(3) Pd(2) C(5) 98.8(9) . 2_555 . . yes
C(2) C(3) Pd(2) C(5) -81.2(9) . 2_555 . 2_555 yes
C(2) C(3) C(4) C(5) -8(2) . 2_555 2_555 . yes
C(2) C(3) C(4) C(9) 170(1) . 2_555 2_555 2_555 yes
C(2) C(3) C(7) C(8) 171(1) . 2_555 2_555 2_555 yes
C(3) Pd(2) Pd(1) C(6) 35.2(6) . . . . yes
C(3) Pd(2) Pd(1) C(6) 144.8(6) . . 2_555 2_555 yes
C(3) Pd(2) C(4) C(5) 129(1) . . . 2_555 yes
C(3) Pd(2) C(4) C(9) -104(1) . . . . yes
C(3) Pd(2) C(4) C(5) 50(1) . . 2_555 . yes
C(3) Pd(2) C(4) C(9) -75(1) . . 2_555 2_555 yes
C(3) Pd(2) C(5) C(4) -149.1(7) . . . 2_555 yes
C(3) Pd(2) C(5) C(6) -34(1) . . . 2_555 yes
C(3) Pd(2) C(5) C(4) -30.9(7) . . 2_555 . yes
C(3) Pd(2) C(5) C(6) -145(1) . . 2_555 . yes
C(3) C(2) Pd(1) C(6) 39(1) . 2_555 2_555 2_555 yes
C(3) C(2) C(1) C(10) -167(1) . 2_555 2_555 2_555 yes
C(3) C(4) Pd(2) C(5) 50(1) . . . . yes
C(3) C(4) Pd(2) C(5) -129(1) . . . 2_555 yes
C(3) C(4) C(5) C(6) -176(1) . . 2_555 . yes
C(3) C(4) C(9) C(8) -18(1) . . . . yes
C(3) C(7) C(8) C(9) -28(1) . . . . yes
C(4) Pd(2) Pd(1) C(6) 33.7(5) . . . . yes
C(4) Pd(2) Pd(1) C(6) 146.3(5) . . 2_555 2_555 yes
C(4) Pd(2) C(3) C(7) 99(1) . . . . yes
C(4) Pd(2) C(3) C(7) 80(1) . . 2_555 2_555 yes
C(4) Pd(2) C(5) C(6) -65(1) . . . 2_555 yes
C(4) Pd(2) C(5) C(6) -114(1) . . 2_555 . yes
C(4) C(3) Pd(2) C(5) -149.8(7) . . . . yes
C(4) C(3) Pd(2) C(5) 30.2(7) . . . 2_555 yes
C(4) C(3) C(7) C(8) 18(1) . . . . yes
C(4) C(5) C(6) C(12) 173(1) . 2_555 . . yes
C(4) C(9) C(8) C(7) 28(1) . . . . yes
C(5) Pd(2) Pd(1) C(6) -179.5(6) . . . . yes
C(5) Pd(2) Pd(1) C(6) -0.5(6) . . 2_555 2_555 yes
C(5) Pd(2) C(3) C(7) -50(1) . . . . yes
C(5) Pd(2) C(3) C(7) -129(1) . . 2_555 2_555 yes
C(5) Pd(2) C(4) C(9) -53(1) . . . . yes
C(5) Pd(2) C(4) C(9) -126(1) . . 2_555 2_555 yes
C(5) C(4) C(3) C(7) -178(1) . 2_555 2_555 2_555 yes
C(5) C(4) C(9) C(8) -162(1) . 2_555 2_555 2_555 yes
C(6) Pd(1) N(1) C(14) 9(4) . . . . yes
C(6) Pd(1) C(1) C(10) -98(2) . . . . yes
C(6) C(5) C(4) C(9) 2(2) . 2_555 . . yes
C(6) C(12) O(4) C(13) 177(1) . . . . yes
C(7) C(3) C(4) C(9) 0(1) . . . . yes
C(7) C(3) C(4) C(9) 0(1) . . . . yes
